data_4111579
loop_
_publ_author_name
'Paola Gilli'
'Valerio Bertolasi'
'Loretta Pretto'
'Liudmil Antonov'
'Gastone Gilli'

_publ_section_title
;
 Variable-Temperature X-ray Crystallographic and DFT Computational Study
 of the NH...O/N...HO Tautomeric Competition in 1-(Arylazo)-2-naphthols.
 Outline of a Transiton-State Hydrogen-Bond Theory
;
_journal_name_full 'Journal of the American Chemical Society'
_journal_page_first 4943
_journal_page_last 4953
_journal_paper_doi 10.1021/ja0453984
_journal_volume 127
_journal_year 2005
_chemical_formula_moiety 'C17 H14 N2 O2'
_chemical_formula_sum 'C17 H14 N2 O2'
_chemical_formula_weight 278.30
_chemical_name_systematic
;
 ?
;
_space_group_IT_number 14
_symmetry_cell_setting monoclinic
_symmetry_space_group_name_Hall '-P 2ybc'
_symmetry_space_group_name_H-M 'P 1 21/c 1'
_atom_sites_solution_hydrogens difmap
_atom_sites_solution_primary direct
_atom_sites_solution_secondary difmap
_audit_creation_method SHELXL-97
_cell_angle_alpha 90.00
_cell_angle_beta 107.267(1)
_cell_angle_gamma 90.00
_cell_formula_units_Z 4
_cell_length_a 15.6361(3)
_cell_length_b 5.5774(1)
_cell_length_c 16.5550(5)
_cell_measurement_reflns_used 7358
_cell_measurement_temperature 295
_cell_measurement_theta_max 28.0
_cell_measurement_theta_min 4.1
_cell_volume 1378.67(6)
_computing_cell_refinement 'Denzo-SMN (Otwinowski & Minor, 1997)'
_computing_data_collection 'COLLECT (Nonius, 1998)'
_computing_data_reduction 'Denzo-SMN (Otwinowski & Minor, 1997)'
_computing_molecular_graphics 'ORTEP III (Burnett & Johnson, 1996)'
_computing_publication_material
;
SHELXL-97 (Sheldrick, 1997), PARST (Nardelli, 1995)
;
_computing_structure_refinement 'SHELXL-97 (Sheldrick, 1997)'
_computing_structure_solution 'SIR97 (Altomare et al., 1999)'
_diffrn_ambient_temperature 295
_diffrn_measured_fraction_theta_full 0.995
_diffrn_measured_fraction_theta_max 0.995
_diffrn_measurement_device_type 'Nonius Kappa CCD'
_diffrn_measurement_method '\f scans and \w scans'
_diffrn_radiation_monochromator graphite
_diffrn_radiation_source 'fine-focus sealed tube'
_diffrn_radiation_type MoK\a
_diffrn_radiation_wavelength 0.71070
_diffrn_reflns_av_R_equivalents 0.024
_diffrn_reflns_av_sigmaI/netI 0.0322
_diffrn_reflns_limit_h_max 20
_diffrn_reflns_limit_h_min -20
_diffrn_reflns_limit_k_max 7
_diffrn_reflns_limit_k_min -7
_diffrn_reflns_limit_l_max 20
_diffrn_reflns_limit_l_min -21
_diffrn_reflns_number 7358
_diffrn_reflns_theta_full 27.99
_diffrn_reflns_theta_max 28.0
_diffrn_reflns_theta_min 4.1
_exptl_absorpt_coefficient_mu 0.089
_exptl_absorpt_correction_type none
_exptl_crystal_colour 'deep red'
_exptl_crystal_density_diffrn 1.341
_exptl_crystal_description prismatic
_exptl_crystal_F_000 584
_exptl_crystal_size_max 0.50
_exptl_crystal_size_mid 0.38
_exptl_crystal_size_min 0.12
_refine_diff_density_max 0.156
_refine_diff_density_min -0.125
_refine_diff_density_rms 0.031
_refine_ls_extinction_method none
_refine_ls_goodness_of_fit_ref 1.151
_refine_ls_hydrogen_treatment refall
_refine_ls_matrix_type full
_refine_ls_number_parameters 246
_refine_ls_number_reflns 3306
_refine_ls_number_restraints 0
_refine_ls_restrained_S_all 1.151
_refine_ls_R_factor_all 0.0880
_refine_ls_R_factor_gt 0.0513
_refine_ls_shift/su_max 0.000
_refine_ls_shift/su_mean 0.000
_refine_ls_structure_factor_coef Fsqd
_refine_ls_weighting_details 'calc w=1/[\s^2^(Fo^2^)+(0.0448P)^2^+0.3471P] where P=(Fo^2^+2Fc^2^)/3'
_refine_ls_weighting_scheme calc
_refine_ls_wR_factor_gt 0.1089
_refine_ls_wR_factor_ref 0.1442
_reflns_number_gt 2219
_reflns_number_total 3306
_reflns_threshold_expression I>2sigma(I)
_cod_data_source_file ja0453984si20040730_090926.cif
_cod_data_source_block 1-t295
_cod_original_sg_symbol_H-M 'P 21/c'
_cod_database_code 4111579

loop_
_symmetry_equiv_pos_as_xyz
'x, y, z'
'-x, y+1/2, -z+1/2'
'-x, -y, -z'
'x, -y-1/2, z-1/2'

loop_
_atom_site_label
_atom_site_type_symbol
_atom_site_fract_x
_atom_site_fract_y
_atom_site_fract_z
_atom_site_U_iso_or_equiv
_atom_site_adp_type
_atom_site_occupancy
_atom_site_symmetry_multiplicity
_atom_site_calc_flag
O1 O 0.04454(10) 0.6087(3) 0.63903(12) 0.0838(5) Uani 1 1 d
O2 O 0.38708(9) -0.0627(3) 0.51825(9) 0.0713(4) Uani 1 1 d
N1 N 0.22457(9) 0.5416(2) 0.63494(9) 0.0501(4) Uani 1 1 d
N2 N 0.16364(10) 0.3985(3) 0.58872(10) 0.0555(4) Uani 1 1 d
H2 H 0.1013(19) 0.432(5) 0.5915(17) 0.112(9) Uiso 1 1 d
C1 C 0.19889(12) 0.7147(3) 0.67926(11) 0.0514(4) Uani 1 1 d
C2 C 0.10741(14) 0.7467(4) 0.68038(14) 0.0651(5) Uani 1 1 d
C3 C 0.08967(18) 0.9404(5) 0.73016(17) 0.0798(7) Uani 1 1 d
C4 C 0.15430(19) 1.0894(5) 0.77256(16) 0.0789(7) Uani 1 1 d
C5 C 0.24600(15) 1.0646(3) 0.77268(12) 0.0621(5) Uani 1 1 d
C6 C 0.26884(12) 0.8741(3) 0.72703(10) 0.0507(4) Uani 1 1 d
C7 C 0.31293(19) 1.2248(4) 0.81651(13) 0.0745(6) Uani 1 1 d
C8 C 0.3995(2) 1.1981(4) 0.81632(14) 0.0759(6) Uani 1 1 d
C9 C 0.42284(16) 1.0078(4) 0.77291(13) 0.0682(5) Uani 1 1 d
C10 C 0.35872(13) 0.8490(4) 0.72885(12) 0.0580(5) Uani 1 1 d
C11 C 0.18885(12) 0.2128(3) 0.54340(11) 0.0508(4) Uani 1 1 d
C12 C 0.12049(14) 0.0711(4) 0.49168(13) 0.0656(5) Uani 1 1 d
C13 C 0.14289(16) -0.1194(4) 0.44948(13) 0.0711(6) Uani 1 1 d
C14 C 0.23072(15) -0.1729(4) 0.45623(12) 0.0633(5) Uani 1 1 d
C15 C 0.29808(12) -0.0286(3) 0.50700(11) 0.0537(4) Uani 1 1 d
C16 C 0.27715(12) 0.1644(3) 0.55039(11) 0.0498(4) Uani 1 1 d
C17 C 0.4131(2) -0.2600(5) 0.47630(19) 0.0813(7) Uani 1 1 d
H3 H 0.0273(17) 0.953(4) 0.7300(14) 0.089(7) Uiso 1 1 d
H4 H 0.1425(17) 1.221(5) 0.8043(16) 0.093(7) Uiso 1 1 d
H7 H 0.2955(16) 1.357(5) 0.8452(15) 0.091(7) Uiso 1 1 d
H8 H 0.4457(17) 1.303(5) 0.8463(16) 0.096(8) Uiso 1 1 d
H9 H 0.4883(17) 0.981(4) 0.7737(14) 0.083(7) Uiso 1 1 d
H10 H 0.3740(13) 0.717(4) 0.6972(13) 0.068(6) Uiso 1 1 d
H12 H 0.0608(15) 0.116(4) 0.4892(13) 0.077(7) Uiso 1 1 d
H13 H 0.0973(16) -0.219(4) 0.4148(15) 0.090(7) Uiso 1 1 d
H14 H 0.2456(13) -0.311(4) 0.4253(13) 0.071(6) Uiso 1 1 d
H16 H 0.3265(13) 0.259(3) 0.5869(11) 0.056(5) Uiso 1 1 d
H171 H 0.3944(19) -0.413(5) 0.4973(18) 0.117(10) Uiso 1 1 d
H172 H 0.3828(18) -0.250(5) 0.4134(19) 0.105(9) Uiso 1 1 d
H173 H 0.482(2) -0.247(5) 0.4898(18) 0.118(10) Uiso 1 1 d

loop_
_atom_site_aniso_label
_atom_site_aniso_U_11
_atom_site_aniso_U_22
_atom_site_aniso_U_33
_atom_site_aniso_U_23
_atom_site_aniso_U_13
_atom_site_aniso_U_12
O1 0.0513(8) 0.0882(11) 0.1180(13) 0.0169(10) 0.0346(8) 0.0081(8)
O2 0.0623(9) 0.0766(9) 0.0761(9) -0.0229(7) 0.0221(7) 0.0004(7)
N1 0.0484(8) 0.0525(8) 0.0504(8) 0.0100(6) 0.0162(6) 0.0035(6)
N2 0.0450(8) 0.0577(9) 0.0635(9) 0.0112(7) 0.0159(7) 0.0014(7)
C1 0.0516(10) 0.0526(9) 0.0546(10) 0.0146(7) 0.0230(8) 0.0129(7)
C2 0.0579(12) 0.0664(12) 0.0794(14) 0.0234(10) 0.0331(11) 0.0172(10)
C3 0.0722(15) 0.0852(16) 0.0967(17) 0.0237(14) 0.0479(14) 0.0317(13)
C4 0.1021(19) 0.0714(14) 0.0774(15) 0.0163(12) 0.0484(14) 0.0394(14)
C5 0.0857(14) 0.0539(10) 0.0521(10) 0.0131(8) 0.0288(10) 0.0202(10)
C6 0.0599(10) 0.0501(9) 0.0458(9) 0.0123(7) 0.0213(8) 0.0131(8)
C7 0.116(2) 0.0544(12) 0.0559(12) 0.0029(9) 0.0290(13) 0.0143(12)
C8 0.1026(19) 0.0629(12) 0.0581(12) -0.0003(10) 0.0175(12) -0.0079(13)
C9 0.0718(14) 0.0715(13) 0.0605(12) -0.0007(10) 0.0184(10) -0.0070(10)
C10 0.0614(12) 0.0601(11) 0.0541(10) 0.0001(8) 0.0198(9) 0.0030(9)
C11 0.0496(10) 0.0525(9) 0.0489(9) 0.0103(7) 0.0125(8) -0.0031(7)
C12 0.0491(11) 0.0751(13) 0.0668(12) 0.0105(10) 0.0081(9) -0.0099(10)
C13 0.0706(14) 0.0739(13) 0.0592(12) -0.0024(10) 0.0045(10) -0.0230(11)
C14 0.0740(14) 0.0606(11) 0.0534(11) -0.0052(9) 0.0163(10) -0.0137(10)
C15 0.0569(11) 0.0569(10) 0.0471(9) 0.0006(7) 0.0152(8) -0.0046(8)
C16 0.0480(10) 0.0529(9) 0.0467(9) 0.0015(7) 0.0111(8) -0.0076(8)
C17 0.0858(18) 0.0736(15) 0.0860(18) -0.0169(13) 0.0278(15) 0.0131(13)

loop_
_atom_type_symbol
_atom_type_description
_atom_type_scat_dispersion_real
_atom_type_scat_dispersion_imag
_atom_type_scat_source
C C 0.0033 0.0016 'International Tables Vol C Tables 4.2.6.8 and 6.1.1.4'
H H 0.0000 0.0000 'International Tables Vol C Tables 4.2.6.8 and 6.1.1.4'
N N 0.0061 0.0033 'International Tables Vol C Tables 4.2.6.8 and 6.1.1.4'
O O 0.0106 0.0060 'International Tables Vol C Tables 4.2.6.8 and 6.1.1.4'

loop_
_geom_angle_atom_site_label_1
_geom_angle_atom_site_label_2
_geom_angle_atom_site_label_3
_geom_angle
C15 O2 C17 118.01(18)
N2 N1 C1 118.42(15)
N1 N2 C11 119.61(15)
N1 N2 H2 114.0(15)
C11 N2 H2 126.3(16)
N1 C1 C2 123.50(18)
N1 C1 C6 116.06(15)
C2 C1 C6 120.44(17)
O1 C2 C3 120.9(2)
O1 C2 C1 121.75(19)
C3 C2 C1 117.4(2)
C4 C3 C2 121.7(2)
C4 C3 H3 123.7(14)
C2 C3 H3 114.6(14)
C3 C4 C5 122.6(2)
C3 C4 H4 122.0(15)
C5 C4 H4 115.4(16)
C7 C5 C6 119.2(2)
C7 C5 C4 121.9(2)
C6 C5 C4 118.8(2)
C10 C6 C5 118.35(18)
C10 C6 C1 122.65(16)
C5 C6 C1 118.99(17)
C8 C7 C5 121.2(2)
C8 C7 H7 120.9(15)
C5 C7 H7 117.8(15)
C7 C8 C9 119.9(2)
C7 C8 H8 122.3(15)
C9 C8 H8 117.8(16)
C10 C9 C8 120.3(2)
C10 C9 H9 118.6(13)
C8 C9 H9 121.1(13)
C9 C10 C6 121.02(19)
C9 C10 H10 121.0(12)
C6 C10 H10 118.0(12)
C16 C11 C12 120.36(18)
C16 C11 N2 122.25(16)
C12 C11 N2 117.37(17)
C13 C12 C11 119.0(2)
C13 C12 H12 125.1(13)
C11 C12 H12 115.9(13)
C12 C13 C14 121.7(2)
C12 C13 H13 120.1(14)
C14 C13 H13 118.2(14)
C13 C14 C15 118.8(2)
C13 C14 H14 120.6(12)
C15 C14 H14 120.7(12)
O2 C15 C16 115.24(15)
O2 C15 C14 124.16(17)
C16 C15 C14 120.60(18)
C11 C16 C15 119.57(16)
C11 C16 H16 122.2(11)
C15 C16 H16 118.2(11)
O2 C17 H171 109.6(17)
O2 C17 H172 110.2(15)
H171 C17 H172 108(2)
O2 C17 H173 105.7(17)
H171 C17 H173 112(2)
H172 C17 H173 111(2)

loop_
_geom_bond_atom_site_label_1
_geom_bond_atom_site_label_2
_geom_bond_distance
O1 C2 1.276(3)
O2 C15 1.361(2)
O2 C17 1.424(2)
N1 N2 1.303(2)
N1 C1 1.344(2)
N2 C11 1.402(2)
N2 H2 1.01(3)
C1 C2 1.447(3)
C1 C6 1.448(3)
C2 C3 1.435(3)
C3 C4 1.336(4)
C3 H3 0.98(2)
C4 C5 1.440(3)
C4 H4 0.95(3)
C5 C7 1.403(3)
C5 C6 1.410(2)
C6 C10 1.404(3)
C7 C8 1.363(4)
C7 H7 0.96(3)
C8 C9 1.390(3)
C8 H8 0.95(3)
C9 C10 1.374(3)
C9 H9 1.03(2)
C10 H10 0.97(2)
C11 C16 1.377(2)
C11 C12 1.399(3)
C12 C13 1.373(3)
C12 H12 0.96(2)
C13 C14 1.377(3)
C13 H13 0.95(2)
C14 C15 1.392(3)
C14 H14 0.99(2)
C15 C16 1.387(2)
C16 H16 0.981(19)
C17 H171 1.00(3)
C17 H172 1.01(3)
C17 H173 1.03(3)

loop_
_cod_related_entry_id
_cod_related_entry_database
_cod_related_entry_code
1 ChemSpider 20123518
